data_7226082
loop_
_publ_author_name
'Huo, Jian Zhong'
'Su, Xiu Mei'
'Wu, Xiang Xia'
'Liu, Yuan Yuan'
'Ding, Bin'

_publ_section_title
;
 Hydrothermal synthesis and characterization of a series of luminescent
 Ag(i) coordination polymers with two new multidentate
 bis-(1,2,3-triazole) ligands: structural diversity, polymorphism and
 photoluminescent sensing
;
_journal_issue 35
_journal_name_full CrystEngComm
_journal_page_first 6640
_journal_paper_doi 10.1039/C6CE01275B
_journal_volume 18
_journal_year 2016
_chemical_formula_moiety 'C24 H36 Ag2 N18, 2(B F4)'
_chemical_formula_sum 'C24 H36 Ag2 B2 F8 N18'
_chemical_formula_weight 966.07
_space_group_crystal_system monoclinic
_space_group_IT_number 14
_space_group_name_Hall '-P 2ybc'
_space_group_name_H-M_alt 'P 1 21/c 1'
_symmetry_space_group_name_Hall '-P 2ybc'
_symmetry_space_group_name_H-M 'P 1 21/c 1'
_atom_sites_solution_hydrogens geom
_audit_creation_date 2016-03-11
_audit_creation_method
;
Olex2 1.2
(compiled 2015.09.30 svn.r3233 for OlexSys, GUI svn.r5103)
;
_audit_update_record
;
2016-05-24 deposited with the CCDC.
2016-07-18 downloaded from the CCDC.
;
_cell_angle_alpha 90
_cell_angle_beta 95.977(5)
_cell_angle_gamma 90
_cell_formula_units_Z 2
_cell_length_a 9.4022(5)
_cell_length_b 9.0007(6)
_cell_length_c 21.7341(12)
_cell_measurement_reflns_used 2877
_cell_measurement_temperature 100.00(10)
_cell_measurement_theta_max 73.0310
_cell_measurement_theta_min 5.2870
_cell_volume 1829.28(19)
_computing_cell_refinement 'CrysAlisPro 1.171.38.41 (Rigaku OD, 2015)'
_computing_data_collection 'CrysAlisPro 1.171.38.41 (Rigaku OD, 2015)'
_computing_data_reduction 'CrysAlisPro 1.171.38.41 (Rigaku OD, 2015)'
_computing_molecular_graphics 'Olex2 (Dolomanov et al., 2009)'
_computing_publication_material 'Olex2 (Dolomanov et al., 2009)'
_computing_structure_refinement 'ShelXL (Sheldrick, 2015)'
_computing_structure_solution 'ShelXT (Sheldrick, 2015)'
_diffrn_ambient_environment N~2~
_diffrn_ambient_temperature 100.00(10)
_diffrn_detector 'CCD plate'
_diffrn_detector_area_resol_mean 5.2740
_diffrn_detector_type AtlasS2
_diffrn_measured_fraction_theta_full 1.000
_diffrn_measured_fraction_theta_max 1.000
_diffrn_measurement_details
;
List of Runs (angles in degrees, time in seconds):

  1  \w     70.00 108.00   1.00    1.00    --   40.99  38.00  30.00   38
  2  \w     80.00 171.00   1.00    1.00    --  107.08  30.00 120.00   91
  3  \w    101.00 128.00   1.00    1.00    --  107.08 125.00 120.00   27
  4  \w     39.00 111.00   1.00    1.00    --  107.08 -45.00  60.00   72
  5  \w     39.00  69.00   1.00    1.00    --  107.08-125.00  30.00   30
  6  \w     26.00 107.00   1.00    1.00    --  107.08 -95.00  60.00   81
  7  \w     26.00  92.00   1.00    1.00    --   40.99-125.00   0.00   66
  8  \w     44.00 115.00   1.00    1.00    --  107.08-125.00-120.00   71
  9  \w      2.00  80.00   1.00    1.00    --   40.99 -99.00-120.00   78
 10  \w     98.00 160.00   1.00    1.00    --  107.08  45.00-180.00   62
 11  \w   -113.00 -45.00   1.00    1.00    --  -40.99 -77.00 -90.00   68
;
_diffrn_measurement_device 'four-circle diffractometer'
_diffrn_measurement_device_type 'SuperNova, Dual, Cu at zero, AtlasS2'
_diffrn_measurement_method '\w scans'
_diffrn_orient_matrix_type 'CrysAlisPro convention (1999,Acta A55,543-557)'
_diffrn_orient_matrix_UB_11 -0.1533914000
_diffrn_orient_matrix_UB_12 0.0536512000
_diffrn_orient_matrix_UB_13 0.0062799000
_diffrn_orient_matrix_UB_21 -0.0433602000
_diffrn_orient_matrix_UB_22 -0.1595729000
_diffrn_orient_matrix_UB_23 0.0158318000
_diffrn_orient_matrix_UB_31 0.0413787000
_diffrn_orient_matrix_UB_32 0.0316319000
_diffrn_orient_matrix_UB_33 0.0691675000
_diffrn_radiation_monochromator mirror
_diffrn_radiation_probe x-ray
_diffrn_radiation_type CuK\a
_diffrn_radiation_wavelength 1.54184
_diffrn_reflns_av_R_equivalents 0.0676
_diffrn_reflns_av_unetI/netI 0.0706
_diffrn_reflns_Laue_measured_fraction_full 1.000
_diffrn_reflns_Laue_measured_fraction_max 1.000
_diffrn_reflns_limit_h_max 11
_diffrn_reflns_limit_h_min -11
_diffrn_reflns_limit_k_max 10
_diffrn_reflns_limit_k_min -9
_diffrn_reflns_limit_l_max 25
_diffrn_reflns_limit_l_min -21
_diffrn_reflns_number 6526
_diffrn_reflns_point_group_measured_fraction_full 1.000
_diffrn_reflns_point_group_measured_fraction_max 1.000
_diffrn_reflns_theta_full 67.076
_diffrn_reflns_theta_max 67.076
_diffrn_reflns_theta_min 4.090
_diffrn_source 'micro-focus sealed X-ray tube'
_diffrn_source_type 'SuperNova (Cu) X-ray Source'
_exptl_absorpt_coefficient_mu 9.377
_exptl_absorpt_correction_T_max 1.00000
_exptl_absorpt_correction_T_min 0.07986
_exptl_absorpt_correction_type multi-scan
_exptl_absorpt_process_details
;
CrysAlisPro 1.171.38.41 (Rigaku Oxford Diffraction, 2015)
Empirical absorption correction using spherical harmonics,
 implemented in SCALE3 ABSPACK scaling algorithm.
;
_exptl_crystal_colour colourless
_exptl_crystal_colour_primary colourless
_exptl_crystal_density_diffrn 1.754
_exptl_crystal_description block
_exptl_crystal_F_000 964
_exptl_crystal_size_max 0.22
_exptl_crystal_size_mid 0.2
_exptl_crystal_size_min 0.18
_refine_diff_density_max 3.036
_refine_diff_density_min -2.006
_refine_diff_density_rms 0.193
_refine_ls_extinction_method none
_refine_ls_goodness_of_fit_ref 1.074
_refine_ls_hydrogen_treatment constr
_refine_ls_matrix_type full
_refine_ls_number_parameters 244
_refine_ls_number_reflns 3266
_refine_ls_number_restraints 0
_refine_ls_restrained_S_all 1.074
_refine_ls_R_factor_all 0.0856
_refine_ls_R_factor_gt 0.0769
_refine_ls_shift/su_max 0.000
_refine_ls_shift/su_mean 0.000
_refine_ls_structure_factor_coef Fsqd
_refine_ls_weighting_details 'w=1/[\s^2^(Fo^2^)+(0.1287P)^2^+7.0498P] where P=(Fo^2^+2Fc^2^)/3'
_refine_ls_weighting_scheme calc
_refine_ls_wR_factor_gt 0.2059
_refine_ls_wR_factor_ref 0.2168
_reflns_Friedel_coverage 0.000
_reflns_number_gt 2800
_reflns_number_total 3266
_reflns_threshold_expression 'I > 2\s(I)'
_cod_data_source_file c6ce01275b2.cif
_cod_data_source_block 2
_cod_depositor_comments 'Adding full bibliography for 7226081--7226085.cif.'
_cod_original_cell_volume 1829.3(2)
_cod_database_code 7226082
_shelx_space_group_comment
;
The symmetry employed for this shelxl refinement is uniquely defined
by the following loop, which should always be used as a source of
symmetry information in preference to the above space-group names.
They are only intended as comments.
;
_reflns_odcompleteness_completeness 99.91
_reflns_odcompleteness_iscentric 1
_reflns_odcompleteness_theta 66.97
_olex2_refinement_description
;
1. Fixed Uiso
 At 1.2 times of:
  All C(H) groups, All C(H,H) groups
2.a Secondary CH2 refined with riding coordinates:
 C3(H3A,H3B), C4(H4A,H4B), C5(H5A,H5B), C6(H6A,H6B), C11(H11A,H11B), C12(H12A,
 H12B)
2.b Aromatic/amide H refined with riding coordinates:
 C1(H1), C2(H2), C7(H7), C8(H8), C9(H9), C10(H10)
;
_shelx_shelxl_version_number 2014/7
_olex2_date_sample_data_collection 2016-03-11
_olex2_submission_special_instructions 'No special instructions were received'
_oxdiff_exptl_absorpt_empirical_details
;
Empirical correction (ABSPACK) includes:
- Absorption correction using spherical harmonics
- Frame scaling
;
_oxdiff_exptl_absorpt_empirical_full_max 7.550
_oxdiff_exptl_absorpt_empirical_full_min 0.395

loop_
_space_group_symop_operation_xyz
'x, y, z'
'-x, y+1/2, -z+1/2'
'-x, -y, -z'
'x, -y-1/2, z-1/2'

loop_
_atom_site_label
_atom_site_type_symbol
_atom_site_fract_x
_atom_site_fract_y
_atom_site_fract_z
_atom_site_U_iso_or_equiv
_atom_site_adp_type
_atom_site_occupancy
_atom_site_site_symmetry_order
_atom_site_calc_flag
_atom_site_refinement_flags_posn
Ag1 Ag 0.35219(6) 0.58260(6) 0.44418(2) 0.0309(3) Uani 1 1 d .
N1 N 0.2968(7) 0.7422(8) 0.3672(3) 0.0277(14) Uani 1 1 d .
N2 N 0.1936(7) 0.8410(7) 0.3701(3) 0.0263(14) Uani 1 1 d .
N3 N 0.1892(7) 0.9210(7) 0.3183(3) 0.0252(14) Uani 1 1 d .
N4 N 0.0591(7) 1.3802(8) 0.4450(3) 0.0271(14) Uani 1 1 d .
N5 N -0.0252(7) 1.2969(8) 0.4759(3) 0.0317(15) Uani 1 1 d .
N6 N 0.1877(7) 1.4060(7) 0.4736(3) 0.0270(15) Uani 1 1 d .
N7 N 0.6154(6) 0.1990(7) 0.4322(3) 0.0220(13) Uani 1 1 d .
N8 N 0.5836(6) 0.3264(7) 0.4565(2) 0.0216(13) Uani 1 1 d .
N9 N 0.5189(7) 0.4077(7) 0.4118(3) 0.0254(14) Uani 1 1 d .
C1 C 0.3580(8) 0.7599(10) 0.3142(4) 0.0340(19) Uani 1 1 d .
H1 H 0.4327 0.7042 0.3013 0.041 Uiso 1 1 calc R
C2 C 0.2889(9) 0.8760(10) 0.2832(3) 0.0324(18) Uani 1 1 d .
H2 H 0.3078 0.9154 0.2454 0.039 Uiso 1 1 calc R
C3 C 0.0836(9) 1.0368(9) 0.3069(3) 0.0311(17) Uani 1 1 d .
H3A H -0.0097 0.9974 0.3135 0.037 Uiso 1 1 calc R
H3B H 0.0801 1.0682 0.2641 0.037 Uiso 1 1 calc R
C4 C 0.1159(8) 1.1710(9) 0.3489(3) 0.0253(16) Uani 1 1 d .
H4A H 0.2038 1.2178 0.3392 0.030 Uiso 1 1 calc R
H4B H 0.1289 1.1390 0.3917 0.030 Uiso 1 1 calc R
C5 C -0.0075(9) 1.2829(9) 0.3398(3) 0.0305(17) Uani 1 1 d .
H5A H -0.0220 1.3119 0.2966 0.037 Uiso 1 1 calc R
H5B H -0.0946 1.2359 0.3503 0.037 Uiso 1 1 calc R
C6 C 0.0217(9) 1.4212(9) 0.3797(3) 0.0297(18) Uani 1 1 d .
H6A H 0.0997 1.4771 0.3650 0.036 Uiso 1 1 calc R
H6B H -0.0626 1.4841 0.3762 0.036 Uiso 1 1 calc R
C7 C 0.1836(9) 1.3391(9) 0.5285(3) 0.0300(18) Uani 1 1 d .
H7 H 0.2570 1.3378 0.5606 0.036 Uiso 1 1 calc R
C8 C 0.0520(9) 1.2726(10) 0.5290(4) 0.0323(18) Uani 1 1 d .
H8 H 0.0222 1.2188 0.5619 0.039 Uiso 1 1 calc R
C9 C 0.5713(8) 0.1959(9) 0.3705(3) 0.0265(16) Uani 1 1 d .
H9 H 0.5810 0.1186 0.3429 0.032 Uiso 1 1 calc R
C10 C 0.5102(8) 0.3303(10) 0.3583(3) 0.0285(17) Uani 1 1 d .
H10 H 0.4694 0.3634 0.3200 0.034 Uiso 1 1 calc R
C11 C 0.6765(8) 0.0757(8) 0.4709(4) 0.0244(16) Uani 1 1 d .
H11A H 0.7229 0.1148 0.5094 0.029 Uiso 1 1 calc R
H11B H 0.7482 0.0249 0.4496 0.029 Uiso 1 1 calc R
C12 C 0.5601(9) -0.0348(10) 0.4846(4) 0.0331(18) Uani 1 1 d .
H12A H 0.5207 -0.0803 0.4461 0.040 Uiso 1 1 calc R
H12B H 0.6032 -0.1129 0.5110 0.040 Uiso 1 1 calc R
F1 F 0.6915(9) 0.8534(8) 0.3549(3) 0.073(2) Uani 1 1 d .
F2 F 0.6559(7) 0.6818(8) 0.2766(4) 0.074(2) Uani 1 1 d .
F3 F 0.8807(6) 0.7500(6) 0.3149(2) 0.0473(13) Uani 1 1 d .
F4 F 0.7331(9) 0.9062(9) 0.2588(3) 0.082(2) Uani 1 1 d .
B1 B 0.7409(11) 0.7962(12) 0.3037(4) 0.036(2) Uani 1 1 d .

loop_
_atom_site_aniso_label
_atom_site_aniso_U_11
_atom_site_aniso_U_22
_atom_site_aniso_U_33
_atom_site_aniso_U_23
_atom_site_aniso_U_13
_atom_site_aniso_U_12
Ag1 0.0412(4) 0.0275(4) 0.0221(4) 0.0025(2) -0.0054(2) 0.0056(2)
N1 0.028(3) 0.035(4) 0.019(3) 0.005(3) -0.002(2) 0.010(3)
N2 0.028(3) 0.029(4) 0.023(3) 0.006(3) 0.002(2) 0.005(3)
N3 0.026(3) 0.028(4) 0.020(3) 0.001(2) -0.003(2) 0.000(3)
N4 0.027(3) 0.030(4) 0.025(3) 0.004(3) 0.002(3) 0.004(3)
N5 0.027(3) 0.033(4) 0.036(3) 0.004(3) 0.009(3) 0.007(3)
N6 0.024(3) 0.035(4) 0.021(3) 0.001(3) -0.001(2) 0.008(3)
N7 0.020(3) 0.029(3) 0.018(3) 0.000(2) 0.005(2) -0.003(3)
N8 0.021(3) 0.024(3) 0.018(3) -0.005(2) -0.006(2) 0.006(2)
N9 0.021(3) 0.035(4) 0.020(3) 0.001(2) 0.001(2) 0.000(3)
C1 0.026(4) 0.046(5) 0.031(4) 0.002(4) 0.008(3) 0.013(4)
C2 0.040(5) 0.040(5) 0.018(3) 0.007(3) 0.007(3) -0.001(4)
C3 0.035(4) 0.029(4) 0.027(4) 0.006(3) -0.007(3) 0.001(3)
C4 0.025(4) 0.034(4) 0.016(3) 0.003(3) -0.004(3) 0.007(3)
C5 0.032(4) 0.032(4) 0.025(4) 0.005(3) -0.007(3) 0.005(3)
C6 0.033(4) 0.032(5) 0.021(4) 0.007(3) -0.014(3) 0.005(3)
C7 0.038(5) 0.033(5) 0.019(3) 0.001(3) 0.007(3) 0.015(4)
C8 0.038(5) 0.036(5) 0.026(4) 0.006(3) 0.014(3) 0.005(4)
C9 0.030(4) 0.029(4) 0.021(3) -0.003(3) 0.005(3) -0.003(3)
C10 0.027(4) 0.037(5) 0.022(3) 0.005(3) 0.005(3) -0.002(3)
C11 0.022(4) 0.023(4) 0.028(4) 0.000(3) 0.005(3) 0.001(3)
C12 0.035(5) 0.031(5) 0.033(4) 0.005(4) 0.002(3) 0.002(4)
F1 0.120(6) 0.066(4) 0.035(3) -0.007(3) 0.018(3) 0.039(4)
F2 0.058(4) 0.062(4) 0.108(5) -0.043(4) 0.030(4) -0.009(3)
F3 0.047(3) 0.044(3) 0.048(3) -0.002(2) -0.011(2) -0.002(2)
F4 0.086(5) 0.107(7) 0.046(4) 0.021(4) -0.021(3) 0.014(4)
B1 0.040(6) 0.044(6) 0.024(4) -0.013(4) 0.002(4) -0.005(4)

loop_
_atom_type_symbol
_atom_type_description
_atom_type_scat_dispersion_real
_atom_type_scat_dispersion_imag
_atom_type_scat_source
C C 0.0181 0.0091 'International Tables Vol C Tables 4.2.6.8 and 6.1.1.4'
H H 0.0000 0.0000 'International Tables Vol C Tables 4.2.6.8 and 6.1.1.4'
Ag Ag 0.1306 4.2820 'International Tables Vol C Tables 4.2.6.8 and 6.1.1.4'
B B 0.0090 0.0039 'International Tables Vol C Tables 4.2.6.8 and 6.1.1.4'
F F 0.0727 0.0534 'International Tables Vol C Tables 4.2.6.8 and 6.1.1.4'
N N 0.0311 0.0180 'International Tables Vol C Tables 4.2.6.8 and 6.1.1.4'

loop_
_geom_angle_atom_site_label_1
_geom_angle_atom_site_label_2
_geom_angle_atom_site_label_3
_geom_angle
_geom_angle_site_symmetry_1
_geom_angle_site_symmetry_3
N1 Ag1 N6 122.1(2) . 1_545
N1 Ag1 N8 119.2(2) . 3_666
N1 Ag1 N9 108.3(2) . .
N6 Ag1 N9 96.1(2) 1_545 .
N8 Ag1 N6 95.7(2) 3_666 1_545
N8 Ag1 N9 113.1(2) 3_666 .
N2 N1 Ag1 120.9(4) . .
N2 N1 C1 110.0(6) . .
C1 N1 Ag1 129.1(5) . .
N1 N2 N3 106.3(6) . .
N2 N3 C3 119.6(6) . .
C2 N3 N2 110.9(6) . .
C2 N3 C3 129.4(7) . .
N5 N4 C6 122.3(6) . .
N6 N4 N5 115.3(6) . .
N6 N4 C6 121.6(6) . .
C8 N5 N4 103.5(6) . .
N4 N6 Ag1 125.9(5) . 1_565
N4 N6 C7 103.3(7) . .
C7 N6 Ag1 128.8(6) . 1_565
N8 N7 C9 110.8(6) . .
N8 N7 C11 121.5(6) . .
C9 N7 C11 127.4(7) . .
N7 N8 Ag1 129.2(4) . 3_666
N7 N8 N9 107.4(5) . .
N9 N8 Ag1 123.0(5) . 3_666
N8 N9 Ag1 114.7(4) . .
N8 N9 C10 109.3(6) . .
C10 N9 Ag1 127.8(5) . .
N1 C1 H1 126.7 . .
N1 C1 C2 106.7(7) . .
C2 C1 H1 126.7 . .
N3 C2 C1 106.1(7) . .
N3 C2 H2 127.0 . .
C1 C2 H2 127.0 . .
N3 C3 H3A 109.1 . .
N3 C3 H3B 109.1 . .
N3 C3 C4 112.3(6) . .
H3A C3 H3B 107.9 . .
C4 C3 H3A 109.1 . .
C4 C3 H3B 109.1 . .
C3 C4 H4A 109.7 . .
C3 C4 H4B 109.7 . .
C3 C4 C5 110.0(6) . .
H4A C4 H4B 108.2 . .
C5 C4 H4A 109.7 . .
C5 C4 H4B 109.7 . .
C4 C5 H5A 109.2 . .
C4 C5 H5B 109.2 . .
H5A C5 H5B 107.9 . .
C6 C5 C4 112.0(6) . .
C6 C5 H5A 109.2 . .
C6 C5 H5B 109.2 . .
N4 C6 C5 110.7(6) . .
N4 C6 H6A 109.5 . .
N4 C6 H6B 109.5 . .
C5 C6 H6A 109.5 . .
C5 C6 H6B 109.5 . .
H6A C6 H6B 108.1 . .
N6 C7 H7 125.9 . .
N6 C7 C8 108.2(7) . .
C8 C7 H7 125.9 . .
N5 C8 C7 109.5(7) . .
N5 C8 H8 125.2 . .
C7 C8 H8 125.2 . .
N7 C9 H9 127.6 . .
C10 C9 N7 104.7(7) . .
C10 C9 H9 127.6 . .
N9 C10 C9 107.9(7) . .
N9 C10 H10 126.1 . .
C9 C10 H10 126.1 . .
N7 C11 H11A 109.5 . .
N7 C11 H11B 109.5 . .
N7 C11 C12 110.9(6) . .
H11A C11 H11B 108.1 . .
C12 C11 H11A 109.5 . .
C12 C11 H11B 109.5 . .
C11 C12 H12A 108.8 . .
C11 C12 H12B 108.8 . .
C12 C12 C11 113.7(9) 3_656 .
C12 C12 H12A 108.8 3_656 .
C12 C12 H12B 108.8 3_656 .
H12A C12 H12B 107.7 . .
F1 B1 F2 113.4(8) . .
F1 B1 F3 111.9(7) . .
F1 B1 F4 108.1(9) . .
F3 B1 F2 110.3(8) . .
F3 B1 F4 108.6(8) . .
F4 B1 F2 104.1(8) . .

loop_
_geom_bond_atom_site_label_1
_geom_bond_atom_site_label_2
_geom_bond_distance
_geom_bond_site_symmetry_2
Ag1 N1 2.225(6) .
Ag1 N6 2.353(7) 1_545
Ag1 N8 2.330(5) 3_666
Ag1 N9 2.379(6) .
N1 N2 1.322(9) .
N1 C1 1.350(10) .
N2 N3 1.335(9) .
N3 C2 1.330(10) .
N3 C3 1.443(10) .
N4 N5 1.324(9) .
N4 N6 1.321(9) .
N4 C6 1.473(9) .
N5 C8 1.317(10) .
N6 Ag1 2.353(7) 1_565
N6 C7 1.340(10) .
N7 N8 1.309(9) .
N7 C9 1.363(9) .
N7 C11 1.472(9) .
N8 Ag1 2.330(5) 3_666
N8 N9 1.313(9) .
N9 C10 1.350(10) .
C1 H1 0.9300 .
C1 C2 1.370(12) .
C2 H2 0.9300 .
C3 H3A 0.9700 .
C3 H3B 0.9700 .
C3 C4 1.525(11) .
C4 H4A 0.9700 .
C4 H4B 0.9700 .
C4 C5 1.534(10) .
C5 H5A 0.9700 .
C5 H5B 0.9700 .
C5 C6 1.526(11) .
C6 H6A 0.9700 .
C6 H6B 0.9700 .
C7 H7 0.9300 .
C7 C8 1.375(12) .
C8 H8 0.9300 .
C9 H9 0.9300 .
C9 C10 1.353(12) .
C10 H10 0.9300 .
C11 H11A 0.9700 .
C11 H11B 0.9700 .
C11 C12 1.531(11) .
C12 C12 1.509(16) 3_656
C12 H12A 0.9700 .
C12 H12B 0.9700 .
F1 B1 1.352(11) .
F2 B1 1.395(12) .
F3 B1 1.376(12) .
F4 B1 1.387(13) .

loop_
_geom_torsion_atom_site_label_1
_geom_torsion_atom_site_label_2
_geom_torsion_atom_site_label_3
_geom_torsion_atom_site_label_4
_geom_torsion
_geom_torsion_site_symmetry_1
_geom_torsion_site_symmetry_4
Ag1 N1 N2 N3 178.6(5) . .
Ag1 N1 C1 C2 -177.8(6) . .
Ag1 N6 C7 C8 165.9(5) 1_565 .
Ag1 N8 N9 Ag1 -35.6(6) 3_666 .
Ag1 N8 N9 C10 173.2(5) 3_666 .
Ag1 N9 C10 C9 -146.2(5) . .
N1 N2 N3 C2 -1.0(8) . .
N1 N2 N3 C3 178.3(6) . .
N1 C1 C2 N3 -0.7(10) . .
N2 N1 C1 C2 0.2(10) . .
N2 N3 C2 C1 1.1(9) . .
N2 N3 C3 C4 71.7(9) . .
N3 C3 C4 C5 -173.9(6) . .
N4 N5 C8 C7 -1.5(9) . .
N4 N6 C7 C8 1.6(8) . .
N5 N4 N6 Ag1 -167.6(5) . 1_565
N5 N4 N6 C7 -2.7(9) . .
N5 N4 C6 C5 -55.7(10) . .
N6 N4 N5 C8 2.7(9) . .
N6 N4 C6 C5 114.3(8) . .
N6 C7 C8 N5 0.0(10) . .
N7 N8 N9 Ag1 151.1(4) . .
N7 N8 N9 C10 -0.1(8) . .
N7 C9 C10 N9 -0.2(8) . .
N7 C11 C12 C12 -56.9(10) . 3_656
N8 N7 C9 C10 0.1(8) . .
N8 N7 C11 C12 97.6(8) . .
N8 N9 C10 C9 0.2(9) . .
C1 N1 N2 N3 0.5(9) . .
C2 N3 C3 C4 -109.1(9) . .
C3 N3 C2 C1 -178.2(8) . .
C3 C4 C5 C6 -178.5(7) . .
C4 C5 C6 N4 -53.0(9) . .
C6 N4 N5 C8 173.3(7) . .
C6 N4 N6 Ag1 21.7(10) . 1_565
C6 N4 N6 C7 -173.4(7) . .
C9 N7 N8 Ag1 -172.7(5) . 3_666
C9 N7 N8 N9 0.0(8) . .
C9 N7 C11 C12 -75.3(9) . .
C11 N7 N8 Ag1 13.3(9) . 3_666
C11 N7 N8 N9 -174.0(6) . .
C11 N7 C9 C10 173.6(6) . .
